data_8101357
loop_
_publ_author_name
'Horn, E.'
'Zhang, S.-Z.'
'Furukawa, N.'

_publ_section_title
;
Crystal structure of S,S'-4,4'-diphenyl ether 2,5-bis(trimethylsilyl)
thiophenium bis(triflate), C~32~H~48~OS~2~Si~4~(CF~3~SO~3~)~2~
;
_journal_coden_ASTM ZKNSFT
_journal_issue 4
_journal_name_full 'Zeitschrift f\"ur Kristallographie - New Crystal Structures'
_journal_page_first 557
_journal_page_last 559
_journal_paper_doi 10.1515/ncrs-2000-0443
_journal_volume 215
_journal_year 2000
_chemical_formula_moiety '(C32 H48 F6 O1 S2 Si4) 2(C1 F3 O3 S1)'
_chemical_formula_sum 'C34 H48 F6 O7 S4 Si4'
_chemical_formula_weight 782.14
_space_group_IT_number 2
_symmetry_cell_setting triclinic
_symmetry_Int_Tables_number 2
_symmetry_space_group_name_Hall '-P 1'
_symmetry_space_group_name_H-M 'P -1'
_cell_angle_alpha 90.40(1)
_cell_angle_beta 104.29(1)
_cell_angle_gamma 112.50(1)
_cell_formula_units_Z 2
_cell_length_a 15.703(2)
_cell_length_b 16.650(2)
_cell_length_c 10.085(2)
_cell_measurement_temperature 296.2
_cell_volume 2345.5(7)
_diffrn_ambient_temperature 296.2
_exptl_crystal_density_diffrn 1.107
_refine_ls_R_factor_obs 0.0789
_refine_ls_wR_factor_obs 0.0765
_cod_original_formula_sum 'C34 H48 F6 O7 S4 Si4 '
_cod_database_code 8101357

loop_
_symmetry_equiv_pos_as_xyz
x,y,z
-x,-y,-z

loop_
_atom_site_aniso_label
_atom_site_aniso_U_11
_atom_site_aniso_U_22
_atom_site_aniso_U_33
_atom_site_aniso_U_12
_atom_site_aniso_U_13
_atom_site_aniso_U_23
S(1) 0.0456(8) 0.0420(8) 0.0571(9) 0.0128(6) 0.0069(7) 0.0030(6)
S(2) 0.0454(8) 0.0480(8) 0.0487(8) 0.0088(6) 0.0075(6) 0.0102(6)
S(3) 0.096(2) 0.066(1) 0.087(1) 0.021(1) 0.006(1) 0.000(1)
S(4) 0.094(2) 0.100(2) 0.081(1) 0.037(1) 0.021(1) 0.004(1)
Si(1) 0.063(1) 0.064(1) 0.079(1) 0.0110(9) 0.004(1) 0.027(1)
Si(2) 0.070(1) 0.060(1) 0.062(1) 0.0265(9) 0.0204(9) 0.0161(9)
Si(3) 0.071(1) 0.080(1) 0.076(1) 0.037(1) 0.026(1) 0.023(1)
Si(4) 0.053(1) 0.056(1) 0.074(1) 0.0176(9) 0.0118(9) 0.0088(9)
F(1) 0.222(8) 0.108(5) 0.136(5) -0.031(5) -0.018(5) 0.035(4)
F(2) 0.151(6) 0.150(6) 0.144(5) 0.053(5) -0.049(5) 0.012(4)
F(3) 0.189(7) 0.259(9) 0.111(5) 0.061(7) 0.054(5) -0.009(5)
O(1) 0.071(3) 0.064(3) 0.050(2) -0.016(2) -0.004(2) 0.015(2)
O(2) 0.154(6) 0.135(6) 0.158(6) 0.068(5) 0.073(5) -0.030(5)
O(3) 0.125(5) 0.070(4) 0.108(5) 0.002(3) 0.001(4) -0.007(3)
O(4) 0.095(4) 0.092(4) 0.128(5) 0.047(3) -0.038(4) -0.027(4)
C(1) 0.052(3) 0.051(3) 0.049(3) 0.019(3) 0.005(3) 0.002(3)
C(2) 0.074(4) 0.054(4) 0.057(4) 0.024(3) 0.008(3) -0.004(3)
C(3) 0.072(4) 0.041(3) 0.079(5) 0.018(3) 0.002(4) -0.003(3)
C(4) 0.049(3) 0.039(3) 0.067(4) 0.006(3) -0.001(3) 0.007(3)
C(5) 0.22(1) 0.116(8) 0.075(6) -0.008(8) 0.013(7) 0.016(6)
C(6) 0.25(1) 0.105(8) 0.133(9) 0.093(9) 0.052(9) 0.058(7)
C(7) 0.079(7) 0.35(2) 0.21(1) 0.066(10) 0.065(8) 0.19(1)
C(8) 0.084(6) 0.074(5) 0.117(7) 0.008(4) 0.012(5) 0.034(5)
C(9) 0.089(6) 0.090(6) 0.108(6) 0.051(5) 0.017(5) 0.027(5)
C(10) 0.19(1) 0.146(9) 0.098(7) 0.084(8) 0.079(7) 0.044(6)
C(11) 0.047(3) 0.037(3) 0.047(3) 0.009(2) 0.009(3) 0.003(2)
C(12) 0.063(4) 0.050(4) 0.059(4) 0.017(3) 0.017(3) 0.000(3)
C(13) 0.083(5) 0.041(3) 0.052(4) 0.011(3) 0.011(3) -0.001(3)
C(14) 0.058(4) 0.050(4) 0.044(3) -0.001(3) 0.005(3) 0.014(3)
C(15) 0.045(3) 0.065(4) 0.058(4) 0.013(3) 0.007(3) 0.011(3)
C(16) 0.052(4) 0.051(3) 0.054(4) 0.015(3) 0.011(3) 0.003(3)
C(17) 0.051(3) 0.046(3) 0.048(3) 0.003(3) 0.006(3) 0.008(3)
C(18) 0.046(3) 0.048(3) 0.042(3) 0.006(3) 0.001(2) 0.004(2)
C(19) 0.049(3) 0.050(3) 0.040(3) 0.015(3) 0.005(2) 0.007(2)
C(20) 0.046(3) 0.041(3) 0.047(3) 0.010(2) 0.008(2) 0.008(2)
C(21) 0.051(3) 0.053(3) 0.044(3) 0.004(3) 0.000(3) 0.005(3)
C(22) 0.064(4) 0.056(4) 0.043(3) 0.002(3) 0.000(3) 0.010(3)
C(23) 0.051(3) 0.059(4) 0.054(4) 0.015(3) 0.017(3) 0.014(3)
C(24) 0.079(5) 0.069(4) 0.053(4) 0.029(4) 0.025(3) 0.019(3)
C(25) 0.081(5) 0.066(4) 0.058(4) 0.031(4) 0.013(3) 0.027(3)
C(26) 0.051(3) 0.047(3) 0.060(4) 0.015(3) 0.010(3) 0.017(3)
C(27) 0.076(5) 0.117(7) 0.125(7) 0.044(5) 0.004(5) 0.032(6)
C(28) 0.119(7) 0.069(5) 0.104(6) 0.042(5) 0.037(5) 0.023(4)
C(29) 0.18(1) 0.166(10) 0.124(8) 0.116(9) 0.097(8) 0.063(7)
C(30) 0.094(6) 0.062(5) 0.167(9) 0.022(5) 0.044(6) 0.002(5)
C(31) 0.081(6) 0.122(7) 0.104(6) 0.055(5) -0.001(5) 0.005(5)
C(32) 0.109(7) 0.114(7) 0.095(6) 0.048(6) 0.046(5) 0.019(5)
C(33) 0.147(10) 0.133(9) 0.085(7) -0.058(7) 0.051(7) -0.054(7)
C(34) 0.19(2) 0.27(2) 0.075(8) -0.09(2) -0.032(9) -0.02(1)

loop_
_atom_site_label
_atom_site_fract_x
_atom_site_fract_y
_atom_site_fract_z
_atom_site_U_iso_or_equiv
_atom_site_thermal_displace_type
_atom_site_calc_flag
_atom_site_calc_attached_atom
_atom_site_occupancy
_atom_site_refinement_flags
S(1) 1.0703(1) 0.76872(9) 0.8963(2) 0.0509(4) Uani d . 1.00 .
S(2) 0.4380(1) 0.22611(10) 0.7369(2) 0.0513(4) Uani d . 1.00 .
S(3) 0.7312(2) 0.8748(1) 0.7880(2) 0.0899(7) Uani d . 1.00 .
S(4) 0.7656(2) 0.3849(2) 1.2213(2) 0.0924(8) Uani d . 1.00 .
Si(1) 1.1062(1) 0.9425(1) 0.7394(2) 0.0761(6) Uani d . 1.00 .
Si(2) 1.0309(1) 0.6600(1) 1.1552(2) 0.0631(6) Uani d . 1.00 .
Si(3) 0.3402(1) 0.3449(1) 0.8335(2) 0.0715(7) Uani d . 1.00 .
Si(4) 0.5662(1) 0.1105(1) 0.7858(2) 0.0634(6) Uani d . 1.00 .
F(1) 0.7906(6) 1.0105(4) 0.6624(7) 0.198(3) Uani d . 1.00 .
F(2) 0.6502(5) 0.9209(4) 0.5620(7) 0.167(3) Uani d . 1.00 .
F(3) 0.7654(6) 0.8885(6) 0.5548(7) 0.192(4) Uani d . 1.00 .
F(4) 0.617(1) 0.304(1) 1.297(2) 0.199(9) Uiso d . 0.52(2) .
F(5) 0.693(1) 0.223(1) 1.266(2) 0.148(6) Uiso d . 0.52 .
F(6) 0.755(1) 0.317(1) 1.447(2) 0.177(7) Uiso d . 0.52 .
F(7) 0.800(2) 0.273(1) 1.381(2) 0.199(10) Uiso d . 0.48 .
F(8) 0.649(1) 0.242(1) 1.284(2) 0.161(7) Uiso d . 0.48 .
F(9) 0.712(1) 0.3372(9) 1.443(1) 0.118(5) Uiso d . 0.48 .
O(1) 0.6949(3) 0.5318(3) 0.5410(4) 0.079(1) Uani d . 1.00 .
O(2) 0.6946(5) 0.9265(5) 0.8593(7) 0.140(3) Uani d . 1.00 .
O(3) 0.6686(4) 0.7861(4) 0.7377(6) 0.119(2) Uani d . 1.00 .
O(4) 0.8294(4) 0.8894(4) 0.8470(6) 0.115(2) Uani d . 1.00 .
O(5) 0.811(1) 0.3462(9) 1.140(2) 0.113(6) Uiso d . 0.44(1) .
O(6) 0.675(1) 0.389(1) 1.136(2) 0.126(7) Uiso d . 0.44 .
O(7) 0.847(1) 0.456(1) 1.324(2) 0.148(7) Uiso d . 0.44 .
O(8) 0.854(2) 0.395(1) 1.264(2) 0.211(9) Uiso d . 0.56 .
O(9) 0.766(1) 0.4641(9) 1.274(1) 0.159(6) Uiso d . 0.56 .
O(10) 0.727(1) 0.350(1) 1.095(2) 0.180(7) Uiso d . 0.56 .
C(1) 1.0494(4) 0.7612(4) 1.0627(6) 0.053(2) Uani d . 1.00 .
C(2) 1.0592(5) 0.8405(4) 1.1065(6) 0.064(2) Uani d . 1.00 .
C(3) 1.0760(5) 0.9055(4) 1.0096(8) 0.069(2) Uani d . 1.00 .
C(4) 1.0788(4) 0.8782(4) 0.8868(7) 0.059(2) Uani d . 1.00 .
C(5) 1.0286(10) 0.8780(7) 0.5788(10) 0.168(5) Uani d . 1.00 .
C(6) 1.0800(10) 1.0406(7) 0.768(1) 0.156(5) Uani d . 1.00 .
C(7) 1.2333(7) 0.981(1) 0.760(1) 0.212(7) Uani d . 1.00 .
C(8) 0.9275(6) 0.5680(5) 1.0443(9) 0.102(3) Uani d . 1.00 .
C(9) 1.1420(6) 0.6408(5) 1.1871(9) 0.092(3) Uani d . 1.00 .
C(10) 1.0094(9) 0.6854(7) 1.3193(10) 0.131(5) Uani d . 1.00 .
C(11) 0.9563(4) 0.7015(3) 0.7823(6) 0.047(2) Uani d . 1.00 .
C(12) 0.9536(4) 0.6327(4) 0.7007(6) 0.059(2) Uani d . 1.00 .
C(13) 0.8643(5) 0.5755(4) 0.6202(6) 0.064(2) Uani d . 1.00 .
C(14) 0.7836(5) 0.5889(4) 0.6250(6) 0.059(2) Uani d . 1.00 .
C(15) 0.7880(4) 0.6589(4) 0.7036(6) 0.060(2) Uani d . 1.00 .
C(16) 0.8761(4) 0.7167(4) 0.7842(6) 0.055(2) Uani d . 1.00 .
C(17) 0.6404(4) 0.4610(4) 0.5945(6) 0.055(2) Uani d . 1.00 .
C(18) 0.6658(4) 0.4453(4) 0.7301(5) 0.051(2) Uani d . 1.00 .
C(19) 0.6053(4) 0.3732(4) 0.7763(5) 0.049(2) Uani d . 1.00 .
C(20) 0.5213(4) 0.3180(3) 0.6833(6) 0.047(2) Uani d . 1.00 .
C(21) 0.4961(4) 0.3321(4) 0.5477(6) 0.057(2) Uani d . 1.00 .
C(22) 0.5559(4) 0.4052(4) 0.5027(6) 0.064(2) Uani d . 1.00 .
C(23) 0.4076(4) 0.2714(4) 0.8699(6) 0.056(2) Uani d . 1.00 .
C(24) 0.4388(5) 0.2394(4) 0.9843(6) 0.065(2) Uani d . 1.00 .
C(25) 0.4925(5) 0.1866(4) 0.9715(7) 0.069(2) Uani d . 1.00 .
C(26) 0.5043(4) 0.1754(4) 0.8476(6) 0.055(2) Uani d . 1.00 .
C(27) 0.2405(6) 0.2945(6) 0.6763(10) 0.108(3) Uani d . 1.00 .
C(28) 0.4221(6) 0.4534(5) 0.8033(9) 0.094(3) Uani d . 1.00 .
C(29) 0.2997(8) 0.3533(7) 0.989(1) 0.130(5) Uani d . 1.00 .
C(30) 0.4825(6) -0.0061(5) 0.753(1) 0.109(3) Uani d . 1.00 .
C(31) 0.6741(6) 0.1297(6) 0.9261(9) 0.102(3) Uani d . 1.00 .
C(32) 0.5970(6) 0.1503(6) 0.6254(9) 0.101(3) Uani d . 1.00 .
C(33) 0.7412(9) 0.9227(8) 0.644(1) 0.154(4) Uani d . 1.00 .
C(34) 0.721(1) 0.298(1) 1.329(1) 0.245(7) Uani d . 1.00 .
H(1) 1.0548 0.8560 1.2083 0.0773 Uiso calc . 1.00 .
H(2) 1.0859 0.9720 1.0357 0.0822 Uiso calc . 1.00 .
H(3) 0.9626 0.8596 0.5814 0.2002 Uiso calc . 1.00 .
H(4) 1.0392 0.9135 0.5040 0.2002 Uiso calc . 1.00 .
H(5) 1.0429 0.8275 0.5663 0.2002 Uiso calc . 1.00 .
H(6) 1.1154 1.0693 0.8592 0.1860 Uiso calc . 1.00 .
H(7) 1.0993 1.0799 0.7001 0.1860 Uiso calc . 1.00 .
H(8) 1.0120 1.0220 0.7564 0.1860 Uiso calc . 1.00 .
H(9) 1.2491 0.9309 0.7455 0.2557 Uiso calc . 1.00 .
H(10) 1.2503 1.0203 0.6915 0.2557 Uiso calc . 1.00 .
H(11) 1.2674 1.0105 0.8509 0.2557 Uiso calc . 1.00 .
H(12) 0.8709 0.5812 1.0280 0.1209 Uiso calc . 1.00 .
H(13) 0.9402 0.5594 0.9573 0.1209 Uiso calc . 1.00 .
H(14) 0.9168 0.5152 1.0897 0.1209 Uiso calc . 1.00 .
H(15) 1.1350 0.5894 1.2352 0.1103 Uiso calc . 1.00 .
H(16) 1.1547 0.6319 1.1000 0.1103 Uiso calc . 1.00 .
H(17) 1.1950 0.6913 1.2431 0.1103 Uiso calc . 1.00 .
H(18) 1.0646 0.7350 1.3728 0.1574 Uiso calc . 1.00 .
H(19) 0.9533 0.6993 1.3005 0.1574 Uiso calc . 1.00 .
H(20) 0.9990 0.6350 1.3707 0.1574 Uiso calc . 1.00 .
H(21) 1.0182 0.6240 0.6997 0.0711 Uiso calc . 1.00 .
H(22) 0.8582 0.5209 0.5545 0.0766 Uiso calc . 1.00 .
H(23) 0.7238 0.6686 0.7025 0.0720 Uiso calc . 1.00 .
H(24) 0.8819 0.7724 0.8471 0.0656 Uiso calc . 1.00 .
H(25) 0.7325 0.4891 0.7996 0.0614 Uiso calc . 1.00 .
H(26) 0.6232 0.3604 0.8822 0.0590 Uiso calc . 1.00 .
H(27) 0.4304 0.2869 0.4776 0.0683 Uiso calc . 1.00 .
H(28) 0.5370 0.4186 0.3972 0.0769 Uiso calc . 1.00 .
H(29) 0.4251 0.2521 1.0806 0.0785 Uiso calc . 1.00 .
H(30) 0.5210 0.1575 1.0577 0.0824 Uiso calc . 1.00 .
H(31) 0.2041 0.3308 0.6551 0.1307 Uiso calc . 1.00 .
H(32) 0.2657 0.2891 0.5996 0.1307 Uiso calc . 1.00 .
H(33) 0.1986 0.2368 0.6910 0.1307 Uiso calc . 1.00 .
H(34) 0.4744 0.4796 0.8857 0.1126 Uiso calc . 1.00 .
H(35) 0.4474 0.4463 0.7274 0.1126 Uiso calc . 1.00 .
H(36) 0.3873 0.4908 0.7808 0.1126 Uiso calc . 1.00 .
H(37) 0.3541 0.3771 1.0683 0.1566 Uiso calc . 1.00 .
H(38) 0.2642 0.3905 0.9757 0.1566 Uiso calc . 1.00 .
H(39) 0.2576 0.2950 1.0029 0.1566 Uiso calc . 1.00 .
H(40) 0.4666 -0.0256 0.8379 0.1313 Uiso calc . 1.00 .
H(41) 0.4249 -0.0130 0.6834 0.1313 Uiso calc . 1.00 .
H(42) 0.5129 -0.0409 0.7224 0.1313 Uiso calc . 1.00 .
H(43) 0.6557 0.1099 1.0090 0.1227 Uiso calc . 1.00 .
H(44) 0.7087 0.0974 0.9007 0.1227 Uiso calc . 1.00 .
H(45) 0.7145 0.1916 0.9426 0.1227 Uiso calc . 1.00 .
H(46) 0.6271 0.1162 0.5923 0.1207 Uiso calc . 1.00 .
H(47) 0.5391 0.1443 0.5559 0.1207 Uiso calc . 1.00 .
H(48) 0.6407 0.2114 0.6442 0.1207 Uiso calc . 1.00 .

loop_
_geom_bond_atom_site_label_1
_geom_bond_atom_site_label_2
_geom_bond_distance
_geom_bond_site_symmetry_1
_geom_bond_site_symmetry_2
_geom_bond_publ_flag
S(1) C(1) 1.785(6) 1_555 1_555 yes
S(1) C(4) 1.782(6) 1_555 1_555 yes
S(1) C(11) 1.792(6) 1_555 1_555 yes
S(2) C(20) 1.781(6) 1_555 1_555 yes
S(2) C(23) 1.782(7) 1_555 1_555 yes
S(2) C(26) 1.776(6) 1_555 1_555 yes
S(3) O(2) 1.471(6) 1_555 1_555 yes
S(3) O(3) 1.427(6) 1_555 1_555 yes
S(3) O(4) 1.432(6) 1_555 1_555 yes
S(3) C(33) 1.67(1) 1_555 1_555 yes
S(4) O(5) 1.49(2) 1_555 1_555 yes
S(4) O(6) 1.50(2) 1_555 1_555 yes
S(4) O(7) 1.51(2) 1_555 1_555 yes
S(4) O(8) 1.29(2) 1_555 1_555 yes
S(4) O(9) 1.42(2) 1_555 1_555 yes
S(4) O(10) 1.30(2) 1_555 1_555 yes
S(4) C(34) 1.84(2) 1_555 1_555 yes
Si(1) C(4) 1.877(7) 1_555 1_555 yes
Si(1) C(5) 1.81(1) 1_555 1_555 yes
Si(1) C(6) 1.87(1) 1_555 1_555 yes
Si(1) C(7) 1.80(1) 1_555 1_555 yes
Si(2) C(1) 1.890(6) 1_555 1_555 yes
Si(2) C(8) 1.847(8) 1_555 1_555 yes
Si(2) C(9) 1.844(8) 1_555 1_555 yes
Si(2) C(10) 1.846(10) 1_555 1_555 yes
Si(3) C(23) 1.887(7) 1_555 1_555 yes
Si(3) C(27) 1.850(9) 1_555 1_555 yes
Si(3) C(28) 1.852(8) 1_555 1_555 yes
Si(3) C(29) 1.853(9) 1_555 1_555 yes
Si(4) C(26) 1.896(7) 1_555 1_555 yes
Si(4) C(30) 1.853(8) 1_555 1_555 yes
Si(4) C(31) 1.836(8) 1_555 1_555 yes
Si(4) C(32) 1.856(9) 1_555 1_555 yes
F(1) C(33) 1.35(1) 1_555 1_555 yes
F(2) C(33) 1.45(2) 1_555 1_555 yes
F(3) C(33) 1.27(1) 1_555 1_555 yes
F(4) C(34) 1.62(3) 1_555 1_555 yes
F(5) C(34) 1.26(3) 1_555 1_555 yes
F(6) C(34) 1.17(2) 1_555 1_555 yes
F(7) C(34) 1.45(3) 1_555 1_555 yes
F(8) C(34) 1.14(2) 1_555 1_555 yes
F(9) C(34) 1.38(3) 1_555 1_555 yes
C(1) C(2) 1.329(8) 1_555 1_555 yes
C(2) C(3) 1.457(9) 1_555 1_555 yes
C(3) C(4) 1.333(9) 1_555 1_555 yes
C(11) C(12) 1.387(8) 1_555 1_555 yes
C(11) C(16) 1.381(8) 1_555 1_555 yes
C(12) C(13) 1.392(9) 1_555 1_555 yes
C(13) C(14) 1.380(10) 1_555 1_555 yes
C(14) C(15) 1.375(9) 1_555 1_555 yes
C(15) C(16) 1.384(8) 1_555 1_555 yes
C(17) C(18) 1.384(8) 1_555 1_555 yes
C(17) C(22) 1.385(8) 1_555 1_555 yes
C(18) C(19) 1.383(8) 1_555 1_555 yes
C(19) C(20) 1.383(7) 1_555 1_555 yes
C(20) C(21) 1.376(8) 1_555 1_555 yes
C(21) C(22) 1.383(8) 1_555 1_555 yes
C(23) C(24) 1.336(8) 1_555 1_555 yes
C(24) C(25) 1.457(10) 1_555 1_555 yes
C(25) C(26) 1.330(9) 1_555 1_555 yes
